data_2105973
loop_
_publ_author_name
Jin-Long
'Uemura, Kazuhiro'
'Ebihara, Masahiro'

_publ_section_title
;
 Assembled structures of tetrakis(biimidazole)dirhodium complexes
 hydrogen-bonded with common inorganic anions
;
_journal_issue 6
_journal_name_full 'Acta Crystallographica Section B'
_journal_page_first 1006
_journal_page_last 1019
_journal_paper_doi 10.1107/S2052520614021428
_journal_volume 70
_journal_year 2014
_chemical_formula_moiety 'C28 H28 F12 N18 Rh2, 2(Si F6), 6(H2 O)'
_chemical_formula_sum 'C28 H40 F12 N18 O6 Rh2 Si2'
_chemical_formula_weight 1214.78
_space_group_IT_number 15
_symmetry_cell_setting monoclinic
_symmetry_space_group_name_Hall '-C 2yc'
_symmetry_space_group_name_H-M 'C 1 2/c 1'
_atom_sites_solution_hydrogens geom
_atom_sites_solution_primary direct
_atom_sites_solution_secondary difmap
_audit_creation_method SHELXL-97
_cell_angle_alpha 90.00
_cell_angle_beta 122.2560(19)
_cell_angle_gamma 90.00
_cell_formula_units_Z 4
_cell_length_a 27.057(5)
_cell_length_b 9.9832(15)
_cell_length_c 18.718(3)
_cell_measurement_reflns_used 6156
_cell_measurement_temperature 296(2)
_cell_measurement_theta_max 27.5
_cell_measurement_theta_min 3.0
_cell_volume 4275.7(12)
_computing_cell_refinement CrystalClear
_computing_data_collection 'CrystalClear (Molecular Structure Corporation & Rigaku Corporation, 2001)'
_computing_data_reduction CrystalClear
_computing_molecular_graphics 'Mercury (Macrae et al., 2008)'
_computing_publication_material 'Yadokari-XG 2009 (Wakita, Nemoto et al., 2009)'
_computing_structure_refinement 'SHELXL-97 (Sheldrick, 2008)'
_computing_structure_solution 'SIR97 (Altomare et al., 1999)'
_diffrn_ambient_temperature 296(2)
_diffrn_detector_area_resol_mean 14.62
_diffrn_measured_fraction_theta_full 0.994
_diffrn_measured_fraction_theta_max 0.994
_diffrn_measurement_device_type 'Rigaku/MSC Mercury CCD'
_diffrn_measurement_method \w
_diffrn_radiation_monochromator graphite
_diffrn_radiation_type MoK\a
_diffrn_radiation_wavelength 0.71069
_diffrn_reflns_av_R_equivalents 0.0248
_diffrn_reflns_av_sigmaI/netI 0.0237
_diffrn_reflns_limit_h_max 21
_diffrn_reflns_limit_h_min -34
_diffrn_reflns_limit_k_max 10
_diffrn_reflns_limit_k_min -12
_diffrn_reflns_limit_l_max 24
_diffrn_reflns_limit_l_min -20
_diffrn_reflns_number 16660
_diffrn_reflns_theta_full 27.48
_diffrn_reflns_theta_max 27.48
_diffrn_reflns_theta_min 3.75
_diffrn_source 'rotating-anode X-ray tube'
_exptl_absorpt_coefficient_mu 0.946
_exptl_absorpt_correction_T_max 0.8667
_exptl_absorpt_correction_T_min 0.7467
_exptl_absorpt_correction_type numerical
_exptl_absorpt_process_details 'NUMABS (Higashi, 1999)'
_exptl_crystal_colour red
_exptl_crystal_density_diffrn 1.887
_exptl_crystal_density_method 'not measured'
_exptl_crystal_description prismatic
_exptl_crystal_F_000 2432
_exptl_crystal_size_max 0.59
_exptl_crystal_size_mid 0.39
_exptl_crystal_size_min 0.21
_refine_diff_density_max 1.367
_refine_diff_density_min -1.206
_refine_diff_density_rms 0.130
_refine_ls_extinction_method none
_refine_ls_goodness_of_fit_ref 1.090
_refine_ls_hydrogen_treatment mixed
_refine_ls_matrix_type full
_refine_ls_number_parameters 309
_refine_ls_number_reflns 4873
_refine_ls_number_restraints 0
_refine_ls_restrained_S_all 1.090
_refine_ls_R_factor_all 0.0522
_refine_ls_R_factor_gt 0.0484
_refine_ls_shift/su_max 0.000
_refine_ls_shift/su_mean 0.000
_refine_ls_structure_factor_coef Fsqd
_refine_ls_weighting_details 'calc w=1/[\s^2^(Fo^2^)+(0.0767P)^2^+22.3201P] where P=(Fo^2^+2Fc^2^)/3'
_refine_ls_weighting_scheme calc
_refine_ls_wR_factor_gt 0.1327
_refine_ls_wR_factor_ref 0.1364
_reflns_number_gt 4409
_reflns_number_total 4873
_reflns_threshold_expression >2sigma(I)
_cod_data_source_file ry5061sup1.cif
_cod_data_source_block VIII
_cod_original_cell_volume 4275.6(13)
_cod_original_sg_symbol_H-M C2/c
_cod_database_code 2105973
_publcif_datablock.id {33d7fb38-366e-4c6c-ae65-2bada7527135}

_publcif_info_exptl_table_max_cols 4
_publcif_info_exptl_table_use_headnotes n

loop_
_symmetry_equiv_pos_as_xyz
'x, y, z'
'-x, y, -z+1/2'
'x+1/2, y+1/2, z'
'-x+1/2, y+1/2, -z+1/2'
'-x, -y, -z'
'x, -y, z-1/2'
'-x+1/2, -y+1/2, -z'
'x+1/2, -y+1/2, z-1/2'

loop_
_atom_site_label
_atom_site_type_symbol
_atom_site_fract_x
_atom_site_fract_y
_atom_site_fract_z
_atom_site_U_iso_or_equiv
_atom_site_adp_type
_atom_site_occupancy
_atom_site_symmetry_multiplicity
_atom_site_calc_flag
_atom_site_refinement_flags
Rh1 Rh 0.5000 0.48681(4) 0.2500 0.02135(13) Uani 1 2 d S
Rh2 Rh 0.5000 0.21732(4) 0.2500 0.02278(13) Uani 1 2 d S
N1 N 0.55449(15) 0.4974(3) 0.2053(2) 0.0289(7) Uani 1 1 d .
C1 C 0.61052(18) 0.5151(4) 0.2656(3) 0.0316(8) Uani 1 1 d .
N2 N 0.64316(19) 0.5329(5) 0.2329(3) 0.0517(11) Uani 1 1 d .
H2N H 0.6803 0.5453 0.2606 0.062 Uiso 1 1 calc R
C2 C 0.6067(3) 0.5277(8) 0.1471(4) 0.0673(18) Uani 1 1 d .
H2 H 0.6173 0.5369 0.1076 0.081 Uiso 1 1 calc R
C3 C 0.5518(2) 0.5066(5) 0.1305(3) 0.0464(12) Uani 1 1 d .
H3 H 0.5181 0.4995 0.0770 0.056 Uiso 1 1 calc R
N3 N 0.58000(14) 0.4915(3) 0.3611(2) 0.0264(6) Uani 1 1 d .
C4 C 0.62451(18) 0.5126(4) 0.3513(3) 0.0299(8) Uani 1 1 d .
N4 N 0.67424(16) 0.5295(4) 0.4261(2) 0.0421(9) Uani 1 1 d .
H4N H 0.7081 0.5452 0.4342 0.051 Uiso 1 1 calc R
C5 C 0.6616(2) 0.5175(5) 0.4866(3) 0.0484(12) Uani 1 1 d .
H5 H 0.6879 0.5234 0.5447 0.058 Uiso 1 1 calc R
C6 C 0.6035(2) 0.4951(4) 0.4465(3) 0.0365(9) Uani 1 1 d .
H6 H 0.5827 0.4839 0.4727 0.044 Uiso 1 1 calc R
N5 N 0.49934(15) 0.2108(3) 0.1393(2) 0.0292(7) Uani 1 1 d .
C7 C 0.55188(19) 0.1931(4) 0.1512(3) 0.0344(9) Uani 1 1 d .
N6 N 0.54808(19) 0.1764(5) 0.0777(3) 0.0460(9) Uani 1 1 d .
H6N H 0.5769 0.1639 0.0712 0.055 Uiso 1 1 calc R
C8 C 0.4904(2) 0.1825(6) 0.0147(3) 0.0472(11) Uani 1 1 d .
H8 H 0.4747 0.1743 -0.0430 0.057 Uiso 1 1 calc R
C9 C 0.4605(2) 0.2030(4) 0.0536(3) 0.0369(9) Uani 1 1 d .
H9 H 0.4201 0.2106 0.0263 0.044 Uiso 1 1 calc R
N7 N 0.58799(14) 0.2093(3) 0.2966(2) 0.0289(7) Uani 1 1 d .
C10 C 0.60043(18) 0.1946(4) 0.2374(3) 0.0345(9) Uani 1 1 d .
N8 N 0.65797(17) 0.1829(5) 0.2720(3) 0.0481(10) Uani 1 1 d .
H8N H 0.6756 0.1733 0.2453 0.058 Uiso 1 1 calc R
C11 C 0.6838(2) 0.1889(6) 0.3576(4) 0.0525(13) Uani 1 1 d .
H11 H 0.7236 0.1836 0.3980 0.063 Uiso 1 1 calc R
C12 C 0.64002(19) 0.2042(4) 0.3727(3) 0.0383(9) Uani 1 1 d .
H12 H 0.6447 0.2102 0.4256 0.046 Uiso 1 1 calc R
N9 N 0.5000 0.7202(4) 0.2500 0.0237(9) Uani 1 2 d S
C13 C 0.53399(19) 0.7867(4) 0.3200(3) 0.0326(9) Uani 1 1 d .
H13 H 0.5580 0.7402 0.3700 0.039 Uiso 1 1 calc R
C14 C 0.53457(19) 0.9261(4) 0.3204(3) 0.0349(9) Uani 1 1 d .
H14 H 0.5594 0.9718 0.3704 0.042 Uiso 1 1 calc R
N10 N 0.5000 0.9941(4) 0.2500 0.0277(9) Uani 1 2 d S
Si1 Si 0.81273(6) 0.5852(2) 0.41399(10) 0.0581(4) Uani 1 1 d .
F1 F 0.8146(7) 0.7193(11) 0.3712(7) 0.279(7) Uani 1 1 d .
F2 F 0.8735(4) 0.6493(11) 0.4859(6) 0.210(5) Uani 1 1 d .
F3 F 0.8438(4) 0.5230(10) 0.3688(7) 0.214(5) Uani 1 1 d .
F4 F 0.7547(3) 0.5092(10) 0.3475(7) 0.226(6) Uani 1 1 d .
F5 F 0.7766(5) 0.6599(9) 0.4453(10) 0.253(7) Uani 1 1 d .
F6 F 0.8270(8) 0.4585(14) 0.4673(8) 0.313(8) Uani 1 1 d .
O1 O 0.5947(3) 0.8697(6) 0.1915(4) 0.0985(18) Uani 1 1 d .
O2 O 0.6770(4) 0.8445(8) 0.3646(5) 0.138(3) Uani 1 1 d .
O3 O 0.7085(5) 0.7199(9) 0.1683(10) 0.198(5) Uani 1 1 d .

loop_
_atom_site_aniso_label
_atom_site_aniso_U_11
_atom_site_aniso_U_22
_atom_site_aniso_U_33
_atom_site_aniso_U_23
_atom_site_aniso_U_13
_atom_site_aniso_U_12
Rh1 0.0230(2) 0.01753(19) 0.0232(2) 0.000 0.01210(17) 0.000
Rh2 0.0231(2) 0.0165(2) 0.0283(2) 0.000 0.01339(17) 0.000
N1 0.0305(17) 0.0294(16) 0.0290(17) -0.0001(12) 0.0174(15) -0.0016(12)
C1 0.0285(19) 0.032(2) 0.038(2) 0.0011(16) 0.0203(18) -0.0027(15)
N2 0.038(2) 0.081(3) 0.046(2) -0.006(2) 0.029(2) -0.013(2)
C2 0.059(3) 0.114(5) 0.045(3) -0.008(3) 0.039(3) -0.023(3)
C3 0.047(3) 0.066(3) 0.031(2) -0.005(2) 0.024(2) -0.011(2)
N3 0.0275(16) 0.0229(15) 0.0263(16) 0.0002(11) 0.0127(13) -0.0010(11)
C4 0.0264(18) 0.0290(19) 0.031(2) -0.0007(14) 0.0132(16) -0.0034(14)
N4 0.0259(17) 0.055(2) 0.036(2) -0.0017(17) 0.0103(16) -0.0086(16)
C5 0.042(3) 0.058(3) 0.031(2) -0.001(2) 0.010(2) -0.009(2)
C6 0.038(2) 0.042(2) 0.028(2) 0.0011(16) 0.0166(18) -0.0036(17)
N5 0.0313(17) 0.0236(15) 0.0330(17) -0.0016(12) 0.0174(15) 0.0009(12)
C7 0.036(2) 0.032(2) 0.040(2) -0.0026(17) 0.0234(19) 0.0041(17)
N6 0.046(2) 0.058(2) 0.044(2) -0.0056(19) 0.031(2) 0.0068(19)
C8 0.051(3) 0.057(3) 0.035(2) -0.004(2) 0.024(2) 0.005(2)
C9 0.038(2) 0.036(2) 0.034(2) -0.0016(16) 0.0169(19) 0.0031(17)
N7 0.0267(16) 0.0215(15) 0.0377(18) -0.0002(12) 0.0166(15) 0.0013(11)
C10 0.0277(19) 0.032(2) 0.045(2) -0.0016(17) 0.0201(18) 0.0039(16)
N8 0.0290(19) 0.060(2) 0.057(3) -0.006(2) 0.0243(19) 0.0052(18)
C11 0.027(2) 0.060(3) 0.056(3) -0.002(3) 0.013(2) 0.009(2)
C12 0.030(2) 0.037(2) 0.039(2) 0.0007(17) 0.0119(18) 0.0032(16)
N9 0.026(2) 0.022(2) 0.023(2) 0.000 0.0129(18) 0.000
C13 0.040(2) 0.0222(19) 0.0237(19) 0.0028(13) 0.0086(17) 0.0040(15)
C14 0.038(2) 0.0219(19) 0.031(2) -0.0006(15) 0.0092(17) 0.0025(15)
N10 0.025(2) 0.027(2) 0.028(2) 0.000 0.0115(19) 0.000
Si1 0.0305(7) 0.0998(14) 0.0438(8) 0.0054(8) 0.0197(6) -0.0039(7)
F1 0.49(2) 0.151(9) 0.217(12) 0.057(8) 0.207(14) -0.006(11)
F2 0.115(6) 0.308(14) 0.129(6) -0.095(7) 0.012(5) -0.012(6)
F3 0.197(8) 0.295(11) 0.265(10) -0.178(9) 0.201(8) -0.140(8)
F4 0.063(4) 0.219(9) 0.288(12) -0.121(8) 0.021(5) -0.032(4)
F5 0.226(10) 0.194(9) 0.50(2) -0.127(10) 0.306(13) -0.052(7)
F6 0.46(2) 0.270(14) 0.240(13) 0.175(11) 0.208(15) 0.083(14)
O1 0.092(4) 0.099(4) 0.100(5) -0.008(3) 0.048(4) -0.008(3)
O2 0.170(8) 0.126(7) 0.115(6) 0.036(4) 0.075(6) 0.047(5)
O3 0.203(10) 0.126(7) 0.370(17) -0.012(9) 0.222(12) -0.035(7)

loop_
_atom_type_symbol
_atom_type_description
_atom_type_scat_dispersion_real
_atom_type_scat_dispersion_imag
_atom_type_scat_source
C C 0.0033 0.0016 'International Tables Vol C Tables 4.2.6.8 and 6.1.1.4'
H H 0.0000 0.0000 'International Tables Vol C Tables 4.2.6.8 and 6.1.1.4'
N N 0.0061 0.0033 'International Tables Vol C Tables 4.2.6.8 and 6.1.1.4'
O O 0.0106 0.0060 'International Tables Vol C Tables 4.2.6.8 and 6.1.1.4'
F F 0.0171 0.0103 'International Tables Vol C Tables 4.2.6.8 and 6.1.1.4'
Si Si 0.0817 0.0704 'International Tables Vol C Tables 4.2.6.8 and 6.1.1.4'
Rh Rh -1.1178 0.9187 'International Tables Vol C Tables 4.2.6.8 and 6.1.1.4'

loop_
_geom_angle_atom_site_label_1
_geom_angle_atom_site_label_2
_geom_angle_atom_site_label_3
_geom_angle_site_symmetry_1
_geom_angle_site_symmetry_3
_geom_angle
_geom_angle_publ_flag
N1 Rh1 N1 . 2_655 174.10(18) y
N1 Rh1 N3 . . 79.22(14) y
N1 Rh1 N3 2_655 . 100.64(14) y
N1 Rh1 N3 . 2_655 100.64(14) y
N1 Rh1 N3 2_655 2_655 79.22(14) y
N3 Rh1 N3 . 2_655 177.39(17) y
N1 Rh1 N9 . . 87.05(9) y
N1 Rh1 N9 2_655 . 87.05(9) y
N3 Rh1 N9 . . 88.70(8) y
N3 Rh1 N9 2_655 . 88.70(8) y
N1 Rh1 Rh2 . . 92.95(9) y
N1 Rh1 Rh2 2_655 . 92.95(9) y
N3 Rh1 Rh2 . . 91.30(8) y
N3 Rh1 Rh2 2_655 . 91.30(8) y
N9 Rh1 Rh2 . . 180.000(1) y
N7 Rh2 N7 2_655 . 175.53(17) y
N7 Rh2 N5 2_655 2_655 79.18(14) y
N7 Rh2 N5 . 2_655 100.67(14) y
N7 Rh2 N5 2_655 . 100.67(14) y
N7 Rh2 N5 . . 79.18(14) y
N5 Rh2 N5 2_655 . 176.37(17) y
N7 Rh2 N10 2_655 1_545 87.77(8) y
N7 Rh2 N10 . 1_545 87.77(8) y
N5 Rh2 N10 2_655 1_545 88.18(9) y
N5 Rh2 N10 . 1_545 88.19(9) y
N7 Rh2 Rh1 2_655 . 92.23(8) y
N7 Rh2 Rh1 . . 92.23(8) y
N5 Rh2 Rh1 2_655 . 91.81(9) y
N5 Rh2 Rh1 . . 91.81(9) y
N10 Rh2 Rh1 1_545 . 180.0 y
C1 N1 C3 . . 105.8(4) ?
C1 N1 Rh1 . . 113.7(3) ?
C3 N1 Rh1 . . 140.0(3) ?
N2 C1 N1 . . 111.3(4) ?
N2 C1 C4 . . 132.3(4) ?
N1 C1 C4 . . 116.5(4) ?
C1 N2 C2 . . 107.3(4) ?
C1 N2 H2N . . 126.4 ?
C2 N2 H2N . . 126.4 ?
C3 C2 N2 . . 106.9(4) ?
C3 C2 H2 . . 126.6 ?
N2 C2 H2 . . 126.6 ?
C2 C3 N1 . . 108.8(5) ?
C2 C3 H3 . . 125.6 ?
N1 C3 H3 . . 125.6 ?
C4 N3 C6 . . 105.5(3) ?
C4 N3 Rh1 . . 114.0(3) ?
C6 N3 Rh1 . . 140.0(3) ?
N3 C4 N4 . . 110.8(4) ?
N3 C4 C1 . . 116.0(4) ?
N4 C4 C1 . . 133.2(4) ?
C4 N4 C5 . . 107.6(4) ?
C4 N4 H4N . . 126.2 ?
C5 N4 H4N . . 126.2 ?
C6 C5 N4 . . 106.8(4) ?
C6 C5 H5 . . 126.6 ?
N4 C5 H5 . . 126.6 ?
C5 C6 N3 . . 109.3(4) ?
C5 C6 H6 . . 125.3 ?
N3 C6 H6 . . 125.3 ?
C7 N5 C9 . . 105.8(4) ?
C7 N5 Rh2 . . 113.7(3) ?
C9 N5 Rh2 . . 140.0(3) ?
N5 C7 N6 . . 111.0(4) ?
N5 C7 C10 . . 116.2(4) ?
N6 C7 C10 . . 132.8(4) ?
C7 N6 C8 . . 108.0(4) ?
C7 N6 H6N . . 126.0 ?
C8 N6 H6N . . 126.0 ?
C9 C8 N6 . . 106.1(4) ?
C9 C8 H8 . . 127.0 ?
N6 C8 H8 . . 127.0 ?
C8 C9 N5 . . 109.3(4) ?
C8 C9 H9 . . 125.4 ?
N5 C9 H9 . . 125.4 ?
C10 N7 C12 . . 106.6(4) ?
C10 N7 Rh2 . . 113.7(3) ?
C12 N7 Rh2 . . 139.4(3) ?
N7 C10 N8 . . 110.7(4) ?
N7 C10 C7 . . 116.8(4) ?
N8 C10 C7 . . 132.5(4) ?
C10 N8 C11 . . 107.5(4) ?
C10 N8 H8N . . 126.3 ?
C11 N8 H8N . . 126.3 ?
C12 C11 N8 . . 106.9(4) ?
C12 C11 H11 . . 126.6 ?
N8 C11 H11 . . 126.6 ?
C11 C12 N7 . . 108.3(4) ?
C11 C12 H12 . . 125.9 ?
N7 C12 H12 . . 125.9 ?
C13 N9 C13 2_655 . 119.1(4) ?
C13 N9 Rh1 2_655 . 120.5(2) ?
C13 N9 Rh1 . . 120.5(2) ?
N9 C13 C14 . . 120.8(4) ?
N9 C13 H13 . . 119.6 ?
C14 C13 H13 . . 119.6 ?
N10 C14 C13 . . 120.5(4) ?
N10 C14 H14 . . 119.8 ?
C13 C14 H14 . . 119.8 ?
C14 N10 C14 2_655 . 118.3(5) ?
C14 N10 Rh2 2_655 1_565 120.8(2) ?
C14 N10 Rh2 . 1_565 120.8(2) ?
F6 Si1 F5 . . 98.0(7) ?
F6 Si1 F1 . . 166.1(9) ?
F5 Si1 F1 . . 89.0(7) ?
F6 Si1 F4 . . 85.2(8) ?
F5 Si1 F4 . . 88.1(5) ?
F1 Si1 F4 . . 107.2(7) ?
F6 Si1 F2 . . 89.6(8) ?
F5 Si1 F2 . . 93.5(5) ?
F1 Si1 F2 . . 77.9(7) ?
F4 Si1 F2 . . 174.7(6) ?
F6 Si1 F3 . . 90.2(7) ?
F5 Si1 F3 . . 170.9(7) ?
F1 Si1 F3 . . 83.8(6) ?
F4 Si1 F3 . . 88.8(5) ?
F2 Si1 F3 . . 90.3(5) ?

loop_
_geom_bond_atom_site_label_1
_geom_bond_atom_site_label_2
_geom_bond_site_symmetry_2
_geom_bond_distance
_geom_bond_publ_flag
Rh1 N1 . 2.049(3) y
Rh1 N1 2_655 2.049(3) ?
Rh1 N3 . 2.051(3) y
Rh1 N3 2_655 2.051(3) ?
Rh1 N9 . 2.330(4) y
Rh1 Rh2 . 2.6904(7) y
Rh2 N7 2_655 2.054(3) ?
Rh2 N7 . 2.054(3) y
Rh2 N5 2_655 2.063(3) ?
Rh2 N5 . 2.063(3) y
Rh2 N10 1_545 2.228(5) y
N1 C1 . 1.333(6) ?
N1 C3 . 1.367(6) ?
C1 N2 . 1.329(6) ?
C1 C4 . 1.438(6) ?
N2 C2 . 1.365(7) ?
N2 H2N . 0.8600 ?
C2 C3 . 1.361(8) ?
C2 H2 . 0.9300 ?
C3 H3 . 0.9300 ?
N3 C4 . 1.328(5) ?
N3 C6 . 1.369(5) ?
C4 N4 . 1.337(6) ?
N4 C5 . 1.352(7) ?
N4 H4N . 0.8600 ?
C5 C6 . 1.352(7) ?
C5 H5 . 0.9300 ?
C6 H6 . 0.9300 ?
N5 C7 . 1.328(5) ?
N5 C9 . 1.374(6) ?
C7 N6 . 1.334(6) ?
C7 C10 . 1.437(6) ?
N6 C8 . 1.366(7) ?
N6 H6N . 0.8600 ?
C8 C9 . 1.362(7) ?
C8 H8 . 0.9300 ?
C9 H9 . 0.9300 ?
N7 C10 . 1.328(6) ?
N7 C12 . 1.368(6) ?
C10 N8 . 1.334(6) ?
N8 C11 . 1.365(7) ?
N8 H8N . 0.8600 ?
C11 C12 . 1.364(7) ?
C11 H11 . 0.9300 ?
C12 H12 . 0.9300 ?
N9 C13 2_655 1.310(4) ?
N9 C13 . 1.310(4) ?
C13 C14 . 1.391(6) ?
C13 H13 . 0.9300 ?
C14 N10 . 1.325(5) ?
C14 H14 . 0.9300 ?
N10 C14 2_655 1.325(5) ?
N10 Rh2 1_565 2.228(4) ?
Si1 F6 . 1.528(9) ?
Si1 F5 . 1.570(6) ?
Si1 F1 . 1.575(9) ?
Si1 F4 . 1.582(6) ?
Si1 F2 . 1.601(8) ?
Si1 F3 . 1.602(6) ?

loop_
_geom_contact_atom_site_label_1
_geom_contact_atom_site_label_2
_geom_contact_site_symmetry_2
_geom_contact_distance
_geom_contact_publ_flag
O1 O2 . 2.797(10) y
O1 F3 4_655 2.895(15) y
O2 F5 . 2.931(13) y
O2 F5 7_666 3.08(1) y
O3 F4 4_655 3.120(14) y
O3 F6 4_655 3.23(1) y
O3 F3 4_655 3.254(14) y

loop_
_geom_hbond_atom_site_label_D
_geom_hbond_atom_site_label_H
_geom_hbond_atom_site_label_A
_geom_hbond_site_symmetry_A
_geom_hbond_distance_DH
_geom_hbond_distance_HA
_geom_hbond_distance_DA
_geom_hbond_angle_DHA
_geom_hbond_publ_flag
N2 H2N F4 . 0.86 1.83 2.619(9) 152.6 y
N4 H4N F5 . 0.86 2.09 2.903(8) 157.2 y
N4 H4N F4 . 0.86 2.56 3.219(12) 134.7 y
N6 H6N F2 4_645 0.86 2.12 2.948(12) 161.3 y
N6 H6N F3 4_645 0.86 2.30 2.963(8) 134.4 y
N6 H6N F1 4_645 0.86 2.59 3.332(17) 145.2 y
N8 H8N F1 4_645 0.86 2.38 3.161(13) 151.5 y
N8 H8N F3 4_645 0.86 2.43 3.060(12) 130.8 y

loop_
_geom_torsion_atom_site_label_1
_geom_torsion_atom_site_label_2
_geom_torsion_atom_site_label_3
_geom_torsion_atom_site_label_4
_geom_torsion_site_symmetry_1
_geom_torsion_site_symmetry_4
_geom_torsion
_geom_torsion_publ_flag
N1 Rh1 Rh2 N7 . 2_655 -138.71(14) ?
N1 Rh1 Rh2 N7 2_655 2_655 41.29(14) ?
N3 Rh1 Rh2 N7 . 2_655 142.02(14) ?
N3 Rh1 Rh2 N7 2_655 2_655 -37.98(14) ?
N9 Rh1 Rh2 N7 . 2_655 -159(100) ?
N1 Rh1 Rh2 N7 . . 41.29(14) ?
N1 Rh1 Rh2 N7 2_655 . -138.71(14) ?
N3 Rh1 Rh2 N7 . . -37.98(14) y
N3 Rh1 Rh2 N7 2_655 . 142.02(14) ?
N9 Rh1 Rh2 N7 . . 21(100) ?
N1 Rh1 Rh2 N5 . 2_655 142.05(14) ?
N1 Rh1 Rh2 N5 2_655 2_655 -37.95(14) ?
N3 Rh1 Rh2 N5 . 2_655 62.78(13) ?
N3 Rh1 Rh2 N5 2_655 2_655 -117.22(13) ?
N9 Rh1 Rh2 N5 . 2_655 122(100) ?
N1 Rh1 Rh2 N5 . . -37.95(14) y
N1 Rh1 Rh2 N5 2_655 . 142.05(14) ?
N3 Rh1 Rh2 N5 . . -117.22(13) ?
N3 Rh1 Rh2 N5 2_655 . 62.78(13) ?
N9 Rh1 Rh2 N5 . . -58(100) ?
N1 Rh1 Rh2 N10 . 1_545 153(16) ?
N1 Rh1 Rh2 N10 2_655 1_545 -27(16) ?
N3 Rh1 Rh2 N10 . 1_545 74(16) ?
N3 Rh1 Rh2 N10 2_655 1_545 -106(16) ?
N9 Rh1 Rh2 N10 . 1_545 133(100) ?
N1 Rh1 N1 C1 2_655 . 83.0(3) ?
N3 Rh1 N1 C1 . . -6.3(3) ?
N3 Rh1 N1 C1 2_655 . 171.1(3) ?
N9 Rh1 N1 C1 . . 83.0(3) ?
Rh2 Rh1 N1 C1 . . -97.0(3) ?
N1 Rh1 N1 C3 2_655 . -87.5(5) ?
N3 Rh1 N1 C3 . . -176.8(5) ?
N3 Rh1 N1 C3 2_655 . 0.6(5) ?
N9 Rh1 N1 C3 . . -87.5(5) ?
Rh2 Rh1 N1 C3 . . 92.5(5) ?
C3 N1 C1 N2 . . -0.9(5) ?
Rh1 N1 C1 N2 . . -174.6(3) ?
C3 N1 C1 C4 . . 178.7(4) ?
Rh1 N1 C1 C4 . . 5.0(4) ?
N1 C1 N2 C2 . . 0.6(6) ?
C4 C1 N2 C2 . . -179.0(5) ?
C1 N2 C2 C3 . . 0.0(7) ?
N2 C2 C3 N1 . . -0.6(7) ?
C1 N1 C3 C2 . . 0.9(6) ?
Rh1 N1 C3 C2 . . 171.9(4) ?
N1 Rh1 N3 C4 . . 6.7(3) ?
N1 Rh1 N3 C4 2_655 . -167.3(3) ?
N3 Rh1 N3 C4 2_655 . -80.6(3) ?
N9 Rh1 N3 C4 . . -80.6(3) ?
Rh2 Rh1 N3 C4 . . 99.4(3) ?
N1 Rh1 N3 C6 . . 176.5(4) ?
N1 Rh1 N3 C6 2_655 . 2.5(4) ?
N3 Rh1 N3 C6 2_655 . 89.2(4) ?
N9 Rh1 N3 C6 . . 89.2(4) ?
Rh2 Rh1 N3 C6 . . -90.8(4) ?
C6 N3 C4 N4 . . -0.2(5) ?
Rh1 N3 C4 N4 . . 173.0(3) ?
C6 N3 C4 C1 . . -179.3(3) ?
Rh1 N3 C4 C1 . . -6.1(4) ?
N2 C1 C4 N3 . . -179.8(5) ?
N1 C1 C4 N3 . . 0.7(5) ?
N2 C1 C4 N4 . . 1.4(9) ?
N1 C1 C4 N4 . . -178.1(4) ?
N3 C4 N4 C5 . . 0.7(5) ?
C1 C4 N4 C5 . . 179.5(5) ?
C4 N4 C5 C6 . . -0.9(6) ?
N4 C5 C6 N3 . . 0.8(6) ?
C4 N3 C6 C5 . . -0.4(5) ?
Rh1 N3 C6 C5 . . -170.7(3) ?
N7 Rh2 N5 C7 2_655 . -169.9(3) ?
N7 Rh2 N5 C7 . . 5.6(3) ?
N5 Rh2 N5 C7 2_655 . -82.5(3) ?
N10 Rh2 N5 C7 1_545 . -82.5(3) ?
Rh1 Rh2 N5 C7 . . 97.5(3) ?
N7 Rh2 N5 C9 2_655 . -0.2(4) ?
N7 Rh2 N5 C9 . . 175.2(4) ?
N5 Rh2 N5 C9 2_655 . 87.1(4) ?
N10 Rh2 N5 C9 1_545 . 87.1(4) ?
Rh1 Rh2 N5 C9 . . -92.9(4) ?
C9 N5 C7 N6 . . 0.7(5) ?
Rh2 N5 C7 N6 . . 173.8(3) ?
C9 N5 C7 C10 . . -178.9(4) ?
Rh2 N5 C7 C10 . . -5.8(5) ?
N5 C7 N6 C8 . . -0.4(6) ?
C10 C7 N6 C8 . . 179.1(5) ?
C7 N6 C8 C9 . . -0.1(6) ?
N6 C8 C9 N5 . . 0.6(6) ?
C7 N5 C9 C8 . . -0.8(5) ?
Rh2 N5 C9 C8 . . -170.9(4) ?
N7 Rh2 N7 C10 2_655 . 84.1(3) ?
N5 Rh2 N7 C10 2_655 . 171.8(3) ?
N5 Rh2 N7 C10 . . -4.5(3) ?
N10 Rh2 N7 C10 1_545 . 84.1(3) ?
Rh1 Rh2 N7 C10 . . -95.9(3) ?
N7 Rh2 N7 C12 2_655 . -89.4(4) ?
N5 Rh2 N7 C12 2_655 . -1.6(4) ?
N5 Rh2 N7 C12 . . -177.9(4) ?
N10 Rh2 N7 C12 1_545 . -89.3(4) ?
Rh1 Rh2 N7 C12 . . 90.6(4) ?
C12 N7 C10 N8 . . -1.1(5) ?
Rh2 N7 C10 N8 . . -176.7(3) ?
C12 N7 C10 C7 . . 178.4(4) ?
Rh2 N7 C10 C7 . . 2.9(5) ?
N5 C7 C10 N7 . . 2.0(6) ?
N6 C7 C10 N7 . . -177.5(5) ?
N5 C7 C10 N8 . . -178.6(5) ?
N6 C7 C10 N8 . . 1.9(9) ?
N7 C10 N8 C11 . . 0.6(6) ?
C7 C10 N8 C11 . . -178.8(5) ?
C10 N8 C11 C12 . . 0.1(6) ?
N8 C11 C12 N7 . . -0.8(6) ?
C10 N7 C12 C11 . . 1.2(5) ?
Rh2 N7 C12 C11 . . 174.9(4) ?
N1 Rh1 N9 C13 . 2_655 81.1(3) ?
N1 Rh1 N9 C13 2_655 2_655 -98.9(3) ?
N3 Rh1 N9 C13 . 2_655 160.3(3) ?
N3 Rh1 N9 C13 2_655 2_655 -19.7(3) ?
Rh2 Rh1 N9 C13 . 2_655 101(100) ?
N1 Rh1 N9 C13 . . -98.9(3) ?
N1 Rh1 N9 C13 2_655 . 81.1(3) ?
N3 Rh1 N9 C13 . . -19.7(3) ?
N3 Rh1 N9 C13 2_655 . 160.3(3) ?
Rh2 Rh1 N9 C13 . . -79(100) ?
C13 N9 C13 C14 2_655 . -0.5(3) ?
Rh1 N9 C13 C14 . . 179.5(3) ?
N9 C13 C14 N10 . . 1.0(6) ?
C13 C14 N10 C14 . 2_655 -0.5(3) ?
C13 C14 N10 Rh2 . 1_565 179.5(3) ?

loop_
_publcif_info_datablock.id
_publcif_info_datablock.publ_exptl
_publcif_info_datablock.publ_geom
_publcif_info_datablock.structure
{cf659cc3-ba35-46c7-bd50-a00e51589956} y y y
{111100d7-2f7a-4476-8245-b6774a9e4ccb} y y y
{819f78a4-86bb-4be8-a25c-13e05a954c47} y y y
{17564ba7-9d7f-429b-b71e-f93e47174cf3} y y y
{fef694d4-f377-42c3-a621-22557a30413f} y y y
{071fb849-d75e-4493-9690-073d25f41f23} y y y
{3bd9a5f1-4b1f-4938-a3b4-b9867c6173c3} y y y
{33d7fb38-366e-4c6c-ae65-2bada7527135} y y y

loop_
_publcif_info_tables.block_id
_publcif_info_tables.reference_item
{cf659cc3-ba35-46c7-bd50-a00e51589956} '_publcif_info_datablock.publ_exptl'
{cf659cc3-ba35-46c7-bd50-a00e51589956} '_geom_bond_atom_site_label_1'
{cf659cc3-ba35-46c7-bd50-a00e51589956} '_geom_hbond_atom_site_label_D'
{111100d7-2f7a-4476-8245-b6774a9e4ccb} '_geom_bond_atom_site_label_1'
{111100d7-2f7a-4476-8245-b6774a9e4ccb} '_geom_hbond_atom_site_label_D'
{819f78a4-86bb-4be8-a25c-13e05a954c47} '_geom_bond_atom_site_label_1'
{819f78a4-86bb-4be8-a25c-13e05a954c47} '_geom_hbond_atom_site_label_D'
{17564ba7-9d7f-429b-b71e-f93e47174cf3} '_geom_bond_atom_site_label_1'
{17564ba7-9d7f-429b-b71e-f93e47174cf3} '_geom_hbond_atom_site_label_D'
{fef694d4-f377-42c3-a621-22557a30413f} '_geom_bond_atom_site_label_1'
{fef694d4-f377-42c3-a621-22557a30413f} '_geom_hbond_atom_site_label_D'
{071fb849-d75e-4493-9690-073d25f41f23} '_geom_bond_atom_site_label_1'
{071fb849-d75e-4493-9690-073d25f41f23} '_geom_hbond_atom_site_label_D'
{3bd9a5f1-4b1f-4938-a3b4-b9867c6173c3} '_geom_bond_atom_site_label_1'
{3bd9a5f1-4b1f-4938-a3b4-b9867c6173c3} '_geom_hbond_atom_site_label_D'
{33d7fb38-366e-4c6c-ae65-2bada7527135} '_geom_bond_atom_site_label_1'
{33d7fb38-366e-4c6c-ae65-2bada7527135} '_geom_hbond_atom_site_label_D'

loop_
_publcif_info_cif.paper_type
CB

loop_
_publcif_info_exptl_table_extra_item
sin_theta_over_lambda_max
